data_7714167
loop_
_publ_author_name
'Dutton, Jason Laurence'
'_, Tania'
'Barwise, Lachlan'
'Bennetts, Jason'
'White, Keith Forrest'
'Sceney, Marcus'

_publ_section_title
;
 C-H, Si-H and C-F abstraction with an extremely electron poor I(III)
 reagent
;
_journal_name_full 'Dalton Transactions'
_journal_paper_doi 10.1039/D3DT03266C
_journal_year 2023
_chemical_formula_moiety 'C25 H19 I N O2, C F3 O3 S, 0.5[C5H12]'
_chemical_formula_sum 'C28.5 H25 F3 I N O5 S'
_chemical_formula_weight 677.45
_space_group_crystal_system orthorhombic
_space_group_IT_number 56
_space_group_name_Hall '-P 2ab 2ac'
_space_group_name_H-M_alt 'P c c n'
_atom_sites_solution_hydrogens geom
_atom_sites_solution_primary dual
_audit_creation_date 2023-04-12
_audit_creation_method
;
Olex2 1.5
(compiled 2023.03.06 svn.rbb2c1857 for OlexSys, GUI svn.r6748)
;
_audit_update_record
;
2023-04-18 deposited with the CCDC.	2023-10-09 downloaded from the CCDC.
;
_cell_angle_alpha 90
_cell_angle_beta 90
_cell_angle_gamma 90
_cell_formula_units_Z 8
_cell_length_a 25.27140(10)
_cell_length_b 21.69800(10)
_cell_length_c 9.84150(10)
_cell_measurement_reflns_used 48475
_cell_measurement_temperature 180.00(10)
_cell_measurement_theta_max 71.1530
_cell_measurement_theta_min 4.0130
_cell_volume 5396.48(6)
_computing_cell_refinement 'CrysAlisPro 1.171.42.49 (Rigaku OD, 2022)'
_computing_data_collection 'CrysAlisPro 1.171.42.49 (Rigaku OD, 2022)'
_computing_data_reduction 'CrysAlisPro 1.171.42.49 (Rigaku OD, 2022)'
_computing_molecular_graphics 'Olex2 1.5 (Dolomanov et al., 2009)'
_computing_publication_material 'Olex2 1.5 (Dolomanov et al., 2009)'
_computing_structure_refinement 'SHELXL 2018/3 (Sheldrick, 2015)'
_computing_structure_solution 'SHELXT 2018/2 (Sheldrick, 2018)'
_diffrn_ambient_environment N~2~
_diffrn_ambient_temperature 180.00(10)
_diffrn_detector 'Hybrid Pixel Array Detector'
_diffrn_detector_area_resol_mean 10.0000
_diffrn_detector_type HyPix3000
_diffrn_measured_fraction_theta_full 1.000
_diffrn_measured_fraction_theta_max 0.998
_diffrn_measurement_details
;
List of Runs (angles in degrees, time in seconds):

  # Type    Start    End  Width  t~exp~   \w     \q     \k     \f   Frames
#--------------------------------------------------------------------------
  1  \w    -54.00 -14.00   0.50    0.50    --  -38.50 139.00 162.00   80
  2  \w    -61.00 -12.00   0.50    0.50    --  -38.50 130.00 -11.00   98
  3  \w     31.00  93.00   0.50    0.50    --   42.60-130.00 -82.00  124
  4  \w     37.00  95.00   0.50    0.50    --   42.60-139.00 102.00  116
  5  \w    103.00 128.00   0.50    2.00    --  100.00 139.00 162.00   50
  6  \w     62.00 122.00   0.50    2.00    --  100.00-139.00 102.00  120
  7  \w     73.00  99.00   0.50    2.00    --  100.00-130.00 -82.00   52
  8  \w    104.00 130.00   0.50    2.00    --  100.00 130.00 -11.00   52
  9  \w    -48.00  31.00   0.50    0.50    --  -38.50  21.00 -60.00  158
 10  \w   -100.00 -25.00   0.50    0.50    --  -38.50 -43.00 120.00  150
 11  \w    -85.00 -30.00   0.50    0.50    --  -38.50 -21.00   0.00  110
 12  \w    -96.00 -41.00   0.50    0.50    --  -38.50 -43.00 150.00  110
 13  \w    -82.00 -15.00   0.50    0.50    --  -38.50 138.00-120.00  134
 14  \w     21.00  47.00   0.50    0.50    --   42.60  11.00  60.00   52
 15  \w     71.00 103.00   0.50    0.50    --   42.60  43.00  90.00   64
 16  \w     35.00  86.00   0.50    0.50    --   42.60-138.00-180.00  102
 17  \w     26.00  61.00   0.50    0.50    --   42.60  11.00 -30.00   70
 18  \w     71.00 103.00   0.50    0.50    --   42.60  11.00 -30.00   64
 19  \w     -5.00  30.00   0.50    0.50    --   42.60 -89.00-180.00   70
 20  \w     38.00  63.00   0.50    0.50    --   42.60-138.00 -30.00   50
 21  \w     51.00 102.00   0.50    0.50    --   42.60  11.00  60.00  102
 22  \w     23.00  83.00   0.50    0.50    --   42.60  65.00 120.00  120
 23  \w     20.00  46.00   0.50    0.50    --   42.60 -32.00-150.00   52
 24  \w    -16.00   9.00   0.50    0.50    --   42.60 -32.00-150.00   50
 25  \w     30.00  56.00   0.50    0.50    --   42.60  43.00  90.00   52
 26  \w     37.00  63.00   0.50    0.50    --   42.60 -89.00-180.00   52
 27  \w     29.00  77.00   0.50    0.50    --   42.60  54.00   0.00   96
 28  \w    -18.00   8.00   0.50    0.50    --   42.60 -54.00  60.00   52
 29  \w     26.00  51.00   0.50    0.50    --   42.60 -54.00  60.00   50
 30  \w      6.00  55.00   0.50    0.50    --   42.60 -43.00 -60.00   98
 31  \w     75.00 109.00   0.50    2.00    --  100.00 -33.00-150.00   68
 32  \w     69.00  95.00   0.50    2.00    --  100.00 -77.00 -30.00   52
 33  \w    114.00 169.00   0.50    2.00    --  100.00  96.00 -30.00  110
 34  \w     83.00 163.00   0.50    2.00    --  100.00  59.00  30.00  160
 35  \w     92.00 121.00   0.50    2.00    --  100.00 -68.00  30.00   58
 36  \w     91.00 117.00   0.50    2.00    --  100.00 -77.00-120.00   52
 37  \w     42.00  94.00   0.50    2.00    --  100.00 -22.00-159.85  104
 38  \w     86.00 166.00   0.50    2.00    --  100.00  17.00   0.00  160
 39  \w     53.00  79.00   0.50    2.00    --  100.00-117.00   0.00   52
 40  \w     40.00 121.00   0.50    2.00    --  100.00-145.00-150.00  162
 41  \w     87.00 144.00   0.50    2.00    --  100.00 145.00-150.00  114
 42  \w     53.00 124.00   0.50    2.00    --  100.00-145.00  60.00  142
 43  \w     37.00 116.00   0.50    2.00    --  100.00 -50.00-120.00  158
 44  \w     62.00  88.00   0.50    2.00    --  100.00 -33.00 -90.00   52
 45  \w    132.00 171.00   0.50    2.00    --  100.00  17.00-120.00   78
 46  \w     75.00 106.00   0.50    2.00    --  100.00 -96.00 120.00   62
 47  \w    107.00 161.00   0.50    2.00    --  100.00  33.00  90.00  108
 48  \w     40.00 107.00   0.50    2.00    --  100.00 -25.00   0.00  134
 49  \w     72.00  98.00   0.50    2.00    --  100.00-117.00 -60.00   52
 50  \w    118.00 161.00   0.50    2.00    --  100.00  68.00   0.00   86
 51  \w     71.00 102.00   0.50    2.00    --  100.00 -96.00-180.00   62
 52  \w     34.00  64.00   0.50    2.00    --  100.00 -96.00-180.00   60
 53  \w     32.00 101.00   0.50    2.00    --  100.00 -96.00 -90.00  138
 54  \w    106.00 164.00   0.50    2.00    --  100.00 117.00-180.00  116
 55  \w     87.00 131.00   0.50    2.00    --  100.00 145.00-120.00   88
 56  \w     60.00  94.00   0.50    2.00    --  100.00 -96.00 -60.00   68
 57  \w     36.00  61.00   0.50    2.00    --  100.00 -87.00 120.00   50
 58  \w     75.00 127.00   0.50    2.00    --  100.00 -87.00 120.00  104
 59  \w     49.00  74.00   0.50    2.00    --  100.00 -96.00 150.00   50
 60  \w    139.00 165.00   0.50    2.00    --  100.00  77.00 -90.00   52
 61  \w     64.00 114.00   0.50    2.00    --  100.00 -87.00  30.00  100
 62  \w     37.00  77.00   0.50    2.00    --  100.00 -68.00  30.00   80
 63  \w     67.00 109.00   0.50    2.00    --  100.00-117.00 120.00   84
 64  \w     39.00  64.00   0.50    2.00    --  100.00 -77.00-120.00   50
 65  \w     52.00  77.00   0.50    2.00    --  100.00 -77.00-180.00   50
 66  \w    124.00 165.00   0.50    2.00    --  100.00  77.00 150.00   82
 67  \w    101.00 126.00   0.50    2.00    --  100.00-145.00 -30.00   50
 68  \w     60.00 119.00   0.50    2.00    --  100.00 -59.00 120.00  118
 69  \w     75.00 105.00   0.50    2.00    --  100.00 -25.00-120.00   60
 70  \w    112.00 137.00   0.50    2.00    --  100.00  77.00-180.00   50
 71  \w     83.00 109.00   0.50    2.00    --  100.00 -59.00 -60.00   52
 72  \w    109.00 150.00   0.50    2.00    --  100.00 145.00 -60.00   82
 73  \w     65.00 110.00   0.50    2.00    --  100.00 -42.00 -30.00   90
 74  \w    134.00 159.00   0.50    2.00    --  100.00  42.00  60.00   50
 75  \w    102.00 128.00   0.50    2.00    --  100.00  42.00  60.00   52
 76  \w     40.00  82.00   0.50    2.00    --  100.00 -17.00  60.00   84
 77  \w     84.00 109.00   0.50    2.00    --  100.00-117.00-150.00   50
 78  \w     72.00 116.00   0.50    2.00    --  100.00 -68.00-120.00   88
 79  \w    109.00 150.00   0.50    2.00    --  100.00 117.00 -60.00   82
 80  \w     38.00  88.00   0.50    2.00    --  100.00 -59.00-120.00  100
 81  \w     92.00 118.00   0.50    2.00    --  100.00 -77.00-180.00   52
 82  \w     75.00 100.00   0.50    2.00    --  100.00 -79.00 135.21   50
 83  \w     60.00  88.00   0.50    2.00    --  100.00 -50.00  30.00   56
;
_diffrn_measurement_device 'four-circle diffractometer'
_diffrn_measurement_device_type 'SuperNova, Dual, Cu at home/near, HyPix3000'
_diffrn_measurement_method '\w scans'
_diffrn_orient_matrix_type 'CrysAlisPro convention (1999,Acta A55,543-557)'
_diffrn_orient_matrix_UB_11 0.0412886000
_diffrn_orient_matrix_UB_12 -0.0197206000
_diffrn_orient_matrix_UB_13 0.1066485000
_diffrn_orient_matrix_UB_21 -0.0448085000
_diffrn_orient_matrix_UB_22 -0.0153342000
_diffrn_orient_matrix_UB_23 0.1005406000
_diffrn_orient_matrix_UB_31 -0.0018877000
_diffrn_orient_matrix_UB_32 -0.0664737000
_diffrn_orient_matrix_UB_33 -0.0548959000
_diffrn_radiation_monochromator mirror
_diffrn_radiation_probe x-ray
_diffrn_radiation_type 'Cu K\a'
_diffrn_radiation_wavelength 1.54184
_diffrn_reflns_av_R_equivalents 0.0829
_diffrn_reflns_av_unetI/netI 0.0240
_diffrn_reflns_Laue_measured_fraction_full 1.000
_diffrn_reflns_Laue_measured_fraction_max 0.998
_diffrn_reflns_limit_h_max 29
_diffrn_reflns_limit_h_min -30
_diffrn_reflns_limit_k_max 22
_diffrn_reflns_limit_k_min -26
_diffrn_reflns_limit_l_max 11
_diffrn_reflns_limit_l_min -12
_diffrn_reflns_number 72034
_diffrn_reflns_point_group_measured_fraction_full 1.000
_diffrn_reflns_point_group_measured_fraction_max 0.998
_diffrn_reflns_theta_full 67.684
_diffrn_reflns_theta_max 71.240
_diffrn_reflns_theta_min 3.498
_diffrn_source 'micro-focus sealed X-ray tube'
_diffrn_source_type 'SuperNova (Cu) X-ray Source'
_exptl_absorpt_coefficient_mu 10.590
_exptl_absorpt_correction_T_max 1.00000
_exptl_absorpt_correction_T_min 0.28031
_exptl_absorpt_correction_type multi-scan
_exptl_absorpt_process_details
;
CrysAlisPro 1.171.42.49 (Rigaku Oxford Diffraction, 2022)
Empirical absorption correction using spherical harmonics,
implemented in SCALE3 ABSPACK scaling algorithm.
;
_exptl_crystal_colour Yellow
_exptl_crystal_density_diffrn 1.668
_exptl_crystal_description Block
_exptl_crystal_F_000 2712
_exptl_crystal_size_max 0.39
_exptl_crystal_size_mid 0.20
_exptl_crystal_size_min 0.18
_refine_diff_density_max 1.306
_refine_diff_density_min -1.713
_refine_diff_density_rms 0.127
_refine_ls_extinction_method none
_refine_ls_goodness_of_fit_ref 1.114
_refine_ls_hydrogen_treatment constr
_refine_ls_matrix_type full
_refine_ls_number_parameters 398
_refine_ls_number_reflns 5227
_refine_ls_number_restraints 19
_refine_ls_restrained_S_all 1.112
_refine_ls_R_factor_all 0.0447
_refine_ls_R_factor_gt 0.0437
_refine_ls_shift/su_max 0.001
_refine_ls_shift/su_mean 0.000
_refine_ls_structure_factor_coef Fsqd
_refine_ls_weighting_details 'w=1/[\s^2^(Fo^2^)+(0.0692P)^2^+9.6158P] where P=(Fo^2^+2Fc^2^)/3'
_refine_ls_weighting_scheme calc
_refine_ls_wR_factor_gt 0.1224
_refine_ls_wR_factor_ref 0.1235
_reflns_Friedel_coverage 0.000
_reflns_number_gt 5028
_reflns_number_total 5227
_reflns_threshold_expression 'I > 2\s(I)'
_cod_data_source_file d3dt03266c2.cif
_cod_data_source_block t455
_cod_original_formula_sum 'C28.50 H25 F3 I N O5 S'
_cod_database_code 7714167
_shelx_shelxl_version_number 2018/3
_chemical_oxdiff_formula 'C30 H30 I1 S1 O5 F3 N1'
_shelx_space_group_comment
;
The symmetry employed for this shelxl refinement is uniquely defined
by the following loop, which should always be used as a source of
symmetry information in preference to the above space-group names.
They are only intended as comments.
;
_olex2_refinement_description
;
1. Fixed Uiso
 At 1.2 times of:
  All C(H) groups
2. Restrained distances
 C00I-C00J \\sim C00I-C6
 with sigma of 0.02
 C00J-C00K \\sim C6-C00K
 with sigma of 0.02
 C00J-C00V \\sim C6-C5
 with sigma of 0.02
 C00V-C00W \\sim C5-C4
 with sigma of 0.02
 C00V-C00Z \\sim C5-C0
 with sigma of 0.02
 C00W-C00Y \\sim C4-C3
 with sigma of 0.02
 C00Y-C011 \\sim C3-C2
 with sigma of 0.02
 C00Z-C010 \\sim C0-C1
 with sigma of 0.02
 C010-C011 \\sim C1-C2
 with sigma of 0.02
 C00I-C00V \\sim C00I-C5
 with sigma of 0.04
 C00J-C00W \\sim C6-C4
 with sigma of 0.04
 C00J-C00Z \\sim C6-C0
 with sigma of 0.04
 C00K-C00V \\sim C00K-C5
 with sigma of 0.04
 C00V-C00Y \\sim C5-C3
 with sigma of 0.04
 C00V-C010 \\sim C5-C1
 with sigma of 0.04
 C00W-C00Z \\sim C4-C0
 with sigma of 0.04
 C00W-C011 \\sim C4-C2
 with sigma of 0.04
 C00Y-C010 \\sim C3-C1
 with sigma of 0.04
 C00Z-C011 \\sim C0-C2
 with sigma of 0.04
3. Others
 Sof(C0)=Sof(H0)=Sof(C1)=Sof(H1)=Sof(C2)=Sof(H2)=Sof(C3)=Sof(H3)=Sof(C4)=
 Sof(H4)=Sof(C5)=Sof(C6)=Sof(H6)=1-FVAR(1)
 Sof(C00J)=Sof(H00J)=Sof(C00V)=Sof(C00W)=Sof(H00W)=Sof(C00Y)=Sof(H00Y)=
 Sof(C00Z)=Sof(H00Z)=Sof(C010)=Sof(H010)=Sof(C011)=Sof(H011)=FVAR(1)
4.a Ternary CH refined with riding coordinates:
 C00J(H00J), C6(H6)
4.b Aromatic/amide H refined with riding coordinates:
 C00C(H00C), C00F(H00F), C00G(H00G), C00H(H00H), C00L(H00L), C00N(H00N),
 C00O(H00O), C00P(H00P), C00Q(H00Q), C00R(H00R), C00S(H00S), C00T(H00T),
 C00U(H00U), C00W(H00W), C00Y(H00Y), C00Z(H00Z), C010(H010), C011(H011), C0(H0),
  C1(H1), C2(H2), C3(H3), C4(H4)
;
_smtbx_masks_special_details
;
A solvent mask was calculated and 168 electrons were 
found in a volume of 500\%A^3^ in 1 void per unit cell. 
This is consistent with the presence of 
0.5[C5H12] per Asymmetric Unit 
which account for 168 electrons 
per unit cell.
;
_smtbx_masks_void_probe_radius 1.2
_smtbx_masks_void_truncation_radius 1.2
_olex2_submission_special_instructions 'No special instructions were received'
_oxdiff_exptl_absorpt_empirical_details
;
Empirical correction (ABSPACK) includes:
- Absorption correction using spherical harmonics
- Frame scaling
;
_oxdiff_exptl_absorpt_empirical_full_max 2.312
_oxdiff_exptl_absorpt_empirical_full_min 0.554

loop_
_space_group_symop_operation_xyz
'x, y, z'
'-x+1/2, -y+1/2, z'
'-x, y+1/2, -z+1/2'
'x+1/2, -y, -z+1/2'
'-x, -y, -z'
'x-1/2, y-1/2, -z'
'x, -y-1/2, z-1/2'
'-x-1/2, y, z-1/2'

loop_
_atom_site_label
_atom_site_type_symbol
_atom_site_fract_x
_atom_site_fract_y
_atom_site_fract_z
_atom_site_U_iso_or_equiv
_atom_site_adp_type
_atom_site_occupancy
_atom_site_site_symmetry_order
_atom_site_calc_flag
_atom_site_refinement_flags_posn
_atom_site_refinement_flags_adp
_atom_site_refinement_flags_occupancy
_atom_site_disorder_assembly
_atom_site_disorder_group
I001 I 0.46767(2) 0.66791(2) 0.25110(2) 0.02252(11) Uani 1 1 d . . . . .
S002 S 0.52491(4) 0.82148(5) 0.10004(8) 0.0347(2) Uani 1 1 d . . . . .
O003 O 0.53771(9) 0.85044(11) -0.0267(2) 0.0284(5) Uani 1 1 d . . . . .
F004 F 0.61666(11) 0.85094(14) 0.1973(3) 0.0634(8) Uani 1 1 d . . . . .
O005 O 0.30711(12) 0.68843(16) -0.3227(3) 0.0464(7) Uani 1 1 d . . . . .
O006 O 0.50255(13) 0.8622(2) 0.2007(3) 0.0715(11) Uani 1 1 d . . . . .
N007 N 0.29297(13) 0.68179(17) -0.2043(4) 0.0388(7) Uani 1 1 d . . . . .
O008 O 0.49961(19) 0.76322(19) 0.0815(4) 0.0915(17) Uani 1 1 d . . . . .
C009 C 0.43104(11) 0.59964(14) 0.3688(3) 0.0205(6) Uani 1 1 d . . . . .
C00A C 0.40910(12) 0.66915(13) 0.0968(3) 0.0221(6) Uani 1 1 d . . . . .
C00B C 0.33431(13) 0.67660(16) -0.0993(3) 0.0290(7) Uani 1 1 d . . . . .
C00C C 0.44997(12) 0.53986(15) 0.3619(3) 0.0258(6) Uani 1 1 d . . . . .
H00C H 0.477899 0.529101 0.301790 0.031 Uiso 1 1 calc R U . . .
F00D F 0.5826(2) 0.77078(18) 0.2866(4) 0.1067(16) Uani 1 1 d . . . . .
O00E O 0.24642(12) 0.67955(19) -0.1677(3) 0.0632(9) Uani 1 1 d . . . . .
C00F C 0.36794(13) 0.57208(16) 0.5369(3) 0.0285(7) Uani 1 1 d . . . . .
H00F H 0.339446 0.582833 0.595226 0.034 Uiso 1 1 calc R U . . .
C00G C 0.39114(13) 0.61728(15) 0.4571(3) 0.0249(6) Uani 1 1 d . . . . .
H00G H 0.380009 0.659026 0.462774 0.030 Uiso 1 1 calc R U . . .
C00H C 0.42547(12) 0.67048(14) -0.0381(3) 0.0236(6) Uani 1 1 d . . . . .
H00H H 0.461929 0.668608 -0.061301 0.028 Uiso 1 1 calc R U . . .
C00I C 0.39047(15) 0.45381(18) 0.7575(3) 0.0280(8) Uani 1 1 d D . . . .
C00J C 0.3587(5) 0.4646(8) 0.6280(13) 0.022(4) Uani 0.52(6) 1 d D . P A 1
H00J H 0.359282 0.424544 0.577859 0.026 Uiso 0.52(6) 1 calc R U P A 1
C00K C 0.38541(12) 0.51160(15) 0.5335(3) 0.0249(6) Uani 1 1 d D . . . .
C00L C 0.35662(14) 0.67067(19) 0.1337(3) 0.0364(9) Uani 1 1 d . . . . .
H00L H 0.346943 0.669406 0.226982 0.044 Uiso 1 1 calc R U . . .
F00M F 0.61623(17) 0.76702(18) 0.0856(4) 0.1054(15) Uani 1 1 d . . . . .
C00N C 0.42670(13) 0.49622(15) 0.4458(4) 0.0289(7) Uani 1 1 d . . . . .
H00N H 0.439179 0.454934 0.443518 0.035 Uiso 1 1 calc R U . . .
C00O C 0.38672(14) 0.67463(16) -0.1379(3) 0.0296(7) Uani 1 1 d . . . . .
H00O H 0.396201 0.676091 -0.231251 0.035 Uiso 1 1 calc R U . . .
C00P C 0.31799(15) 0.6741(2) 0.0343(4) 0.0396(9) Uani 1 1 d . . . . .
H00P H 0.281482 0.674611 0.057282 0.048 Uiso 1 1 calc R U . . .
C00Q C 0.39042(14) 0.39615(16) 0.8192(4) 0.0317(7) Uani 1 1 d . . . . .
H00Q H 0.374924 0.362052 0.773539 0.038 Uiso 1 1 calc R U . . .
C00R C 0.41432(14) 0.50268(16) 0.8254(4) 0.0341(8) Uani 1 1 d . . . . .
H00R H 0.415891 0.542096 0.783597 0.041 Uiso 1 1 calc R U . . .
C00S C 0.41296(15) 0.38781(18) 0.9476(4) 0.0391(9) Uani 1 1 d . . . . .
H00S H 0.412824 0.348172 0.988645 0.047 Uiso 1 1 calc R U . . .
C00T C 0.43512(16) 0.4366(2) 1.0141(4) 0.0423(9) Uani 1 1 d . . . . .
H00T H 0.450087 0.430954 1.101807 0.051 Uiso 1 1 calc R U . . .
C00U C 0.43582(16) 0.49426(19) 0.9537(4) 0.0406(9) Uani 1 1 d . . . . .
H00U H 0.451088 0.528193 1.000441 0.049 Uiso 1 1 calc R U . . .
C00V C 0.3004(5) 0.4782(11) 0.655(2) 0.027(3) Uani 0.52(6) 1 d D . P A 1
C00W C 0.2838(7) 0.5166(19) 0.762(4) 0.042(4) Uani 0.52(6) 1 d D . P A 1
H00W H 0.309033 0.533962 0.822411 0.050 Uiso 0.52(6) 1 calc R U P A 1
C00X C 0.5886(2) 0.8015(2) 0.1698(5) 0.0545(12) Uani 1 1 d . . . . .
C00Y C 0.2297(7) 0.5293(13) 0.779(3) 0.052(4) Uani 0.52(6) 1 d D . P A 1
H00Y H 0.218223 0.554691 0.851517 0.063 Uiso 0.52(6) 1 calc R U P A 1
C00Z C 0.2628(5) 0.4530(10) 0.5682(18) 0.045(4) Uani 0.52(6) 1 d D . P A 1
H00Z H 0.273596 0.426329 0.496781 0.054 Uiso 0.52(6) 1 calc R U P A 1
C010 C 0.2087(5) 0.4669(15) 0.5856(18) 0.060(5) Uani 0.52(6) 1 d D . P A 1
H010 H 0.182886 0.450054 0.525980 0.073 Uiso 0.52(6) 1 calc R U P A 1
C011 C 0.1937(6) 0.5055(11) 0.691(2) 0.059(4) Uani 0.52(6) 1 d D . P A 1
H011 H 0.157352 0.515616 0.701561 0.071 Uiso 0.52(6) 1 calc R U P A 1
C0 C 0.2710(11) 0.430(2) 0.551(3) 0.085(9) Uani 0.48(6) 1 d D . P A 2
H0 H 0.285189 0.403256 0.483746 0.102 Uiso 0.48(6) 1 calc R U P A 2
C1 C 0.2158(11) 0.436(3) 0.569(3) 0.092(10) Uani 0.48(6) 1 d D . P A 2
H1 H 0.192418 0.412031 0.514153 0.111 Uiso 0.48(6) 1 calc R U P A 2
C2 C 0.1957(7) 0.476(3) 0.664(3) 0.096(14) Uani 0.48(6) 1 d D . P A 2
H2 H 0.158469 0.480037 0.673795 0.115 Uiso 0.48(6) 1 calc R U P A 2
C3 C 0.2282(8) 0.510(2) 0.744(4) 0.083(10) Uani 0.48(6) 1 d D . P A 2
H3 H 0.213533 0.537994 0.807760 0.099 Uiso 0.48(6) 1 calc R U P A 2
C4 C 0.2834(7) 0.503(3) 0.735(4) 0.052(7) Uani 0.48(6) 1 d D . P A 2
H4 H 0.306176 0.525669 0.794286 0.062 Uiso 0.48(6) 1 calc R U P A 2
C5 C 0.3040(7) 0.4635(17) 0.636(3) 0.043(7) Uani 0.48(6) 1 d D . P A 2
C6 C 0.3639(8) 0.4567(11) 0.6172(16) 0.033(6) Uani 0.48(6) 1 d D . P A 2
H6 H 0.371204 0.417502 0.567131 0.039 Uiso 0.48(6) 1 calc R U P A 2

loop_
_atom_site_aniso_label
_atom_site_aniso_U_11
_atom_site_aniso_U_22
_atom_site_aniso_U_33
_atom_site_aniso_U_23
_atom_site_aniso_U_13
_atom_site_aniso_U_12
I001 0.02167(17) 0.03002(18) 0.01585(16) 0.00557(6) -0.00168(6) -0.00410(7)
S002 0.0406(5) 0.0479(5) 0.0157(4) 0.0070(3) -0.0050(3) -0.0220(4)
O003 0.0338(12) 0.0351(12) 0.0164(11) 0.0066(10) -0.0028(9) -0.0060(10)
F004 0.0528(16) 0.0683(17) 0.0693(19) -0.0071(16) -0.0325(15) -0.0101(14)
O005 0.0466(16) 0.0701(19) 0.0224(13) -0.0010(13) -0.0106(12) 0.0085(14)
O006 0.0486(19) 0.135(3) 0.0309(16) -0.021(2) 0.0092(14) -0.005(2)
N007 0.0296(17) 0.0558(19) 0.0310(18) -0.0021(15) -0.0129(14) 0.0006(14)
O008 0.135(4) 0.094(3) 0.046(2) 0.0365(19) -0.044(2) -0.086(3)
C009 0.0198(14) 0.0265(15) 0.0152(13) 0.0048(11) 0.0017(11) -0.0031(11)
C00A 0.0213(15) 0.0285(16) 0.0165(15) 0.0035(11) -0.0041(12) -0.0008(11)
C00B 0.0266(16) 0.0368(17) 0.0237(16) -0.0028(13) -0.0073(13) 0.0010(13)
C00C 0.0222(15) 0.0321(16) 0.0232(15) 0.0009(12) 0.0025(12) 0.0020(12)
F00D 0.171(4) 0.087(3) 0.0621(19) 0.041(2) -0.068(3) -0.031(3)
O00E 0.0284(15) 0.118(3) 0.0429(18) 0.0018(18) -0.0139(13) -0.0027(16)
C00F 0.0289(16) 0.0357(17) 0.0208(15) 0.0042(13) 0.0062(13) 0.0035(13)
C00G 0.0287(15) 0.0279(15) 0.0182(14) 0.0040(12) 0.0030(12) 0.0048(12)
C00H 0.0194(15) 0.0352(17) 0.0162(14) -0.0005(12) 0.0013(12) -0.0031(11)
C00I 0.0255(17) 0.0340(19) 0.0245(18) 0.0076(12) 0.0009(12) 0.0012(15)
C00J 0.026(6) 0.016(5) 0.023(6) 0.001(4) -0.003(4) -0.007(4)
C00K 0.0228(15) 0.0322(16) 0.0198(15) 0.0058(12) -0.0032(12) -0.0055(12)
C00L 0.0273(18) 0.069(3) 0.0131(15) 0.0043(14) 0.0027(13) 0.0026(15)
F00M 0.121(3) 0.095(3) 0.101(3) -0.043(2) -0.053(2) 0.062(2)
C00N 0.0335(17) 0.0231(15) 0.0300(17) 0.0034(13) -0.0014(14) 0.0031(13)
C00O 0.0310(17) 0.0408(19) 0.0169(15) 0.0003(13) -0.0007(13) -0.0011(14)
C00P 0.0223(17) 0.068(3) 0.0282(19) 0.0047(17) -0.0017(15) 0.0009(16)
C00Q 0.0326(17) 0.0289(16) 0.0335(18) 0.0063(14) 0.0032(14) 0.0059(13)
C00R 0.0329(18) 0.0359(18) 0.0335(19) 0.0101(15) -0.0070(14) -0.0009(14)
C00S 0.041(2) 0.043(2) 0.0331(19) 0.0187(16) 0.0079(16) 0.0133(16)
C00T 0.040(2) 0.058(2) 0.0290(18) 0.0098(17) -0.0028(16) 0.0142(18)
C00U 0.040(2) 0.049(2) 0.0326(19) 0.0011(16) -0.0133(16) -0.0014(17)
C00V 0.026(6) 0.032(7) 0.022(6) 0.010(5) -0.006(4) -0.008(4)
C00W 0.037(7) 0.048(12) 0.040(10) 0.005(5) 0.015(5) 0.005(5)
C00X 0.082(3) 0.039(2) 0.043(2) -0.0010(19) -0.032(2) 0.008(2)
C00Y 0.033(6) 0.068(10) 0.055(7) 0.016(6) 0.024(5) 0.008(5)
C00Z 0.033(5) 0.067(10) 0.035(5) 0.002(6) 0.000(4) -0.019(5)
C010 0.032(6) 0.099(14) 0.050(7) 0.012(10) -0.011(5) -0.012(7)
C011 0.026(6) 0.077(11) 0.075(9) 0.030(8) 0.016(6) 0.000(6)
C0 0.069(11) 0.12(2) 0.069(13) 0.036(11) -0.045(9) -0.049(12)
C1 0.067(11) 0.13(3) 0.080(14) 0.048(16) -0.027(10) -0.038(14)
C2 0.034(9) 0.16(3) 0.10(2) 0.07(2) -0.024(11) -0.026(13)
C3 0.038(10) 0.12(3) 0.09(2) 0.061(15) 0.019(10) 0.023(11)
C4 0.032(8) 0.07(2) 0.05(2) 0.017(11) 0.000(7) -0.001(8)
C5 0.037(7) 0.057(15) 0.036(9) 0.026(8) -0.002(5) -0.014(6)
C6 0.039(8) 0.040(10) 0.020(7) 0.009(6) 0.002(5) -0.004(5)

loop_
_atom_type_symbol
_atom_type_description
_atom_type_scat_dispersion_real
_atom_type_scat_dispersion_imag
_atom_type_scat_source
C C 0.0181 0.0091 'International Tables Vol C Tables 4.2.6.8 and 6.1.1.4'
H H 0.0000 0.0000 'International Tables Vol C Tables 4.2.6.8 and 6.1.1.4'
F F 0.0727 0.0534 'International Tables Vol C Tables 4.2.6.8 and 6.1.1.4'
I I -0.3257 6.8362 'International Tables Vol C Tables 4.2.6.8 and 6.1.1.4'
N N 0.0311 0.0180 'International Tables Vol C Tables 4.2.6.8 and 6.1.1.4'
O O 0.0492 0.0322 'International Tables Vol C Tables 4.2.6.8 and 6.1.1.4'
S S 0.3331 0.5567 'International Tables Vol C Tables 4.2.6.8 and 6.1.1.4'

loop_
_geom_angle_atom_site_label_1
_geom_angle_atom_site_label_2
_geom_angle_atom_site_label_3
_geom_angle
_geom_angle_site_symmetry_1
_geom_angle_site_symmetry_3
_geom_angle_publ_flag
C009 I001 C00A 95.53(11) . . ?
O003 S002 O006 114.7(2) . . ?
O003 S002 C00X 103.6(2) . . ?
O006 S002 C00X 103.6(2) . . ?
O008 S002 O003 112.20(18) . . ?
O008 S002 O006 117.0(3) . . ?
O008 S002 C00X 103.7(2) . . ?
O005 N007 C00B 117.9(3) . . ?
O005 N007 O00E 124.1(3) . . ?
O00E N007 C00B 117.9(3) . . ?
C00C C009 I001 118.8(2) . . ?
C00C C009 C00G 122.8(3) . . ?
C00G C009 I001 118.2(2) . . ?
C00H C00A I001 118.4(2) . . ?
C00L C00A I001 119.0(2) . . ?
C00L C00A C00H 122.6(3) . . ?
C00O C00B N007 119.3(3) . . ?
C00O C00B C00P 123.3(3) . . ?
C00P C00B N007 117.4(3) . . ?
C009 C00C H00C 121.2 . . ?
C009 C00C C00N 117.6(3) . . ?
C00N C00C H00C 121.2 . . ?
C00G C00F H00F 119.3 . . ?
C00K C00F H00F 119.3 . . ?
C00K C00F C00G 121.5(3) . . ?
C009 C00G C00F 117.9(3) . . ?
C009 C00G H00G 121.1 . . ?
C00F C00G H00G 121.1 . . ?
C00A C00H H00H 121.1 . . ?
C00O C00H C00A 117.8(3) . . ?
C00O C00H H00H 121.1 . . ?
C00Q C00I C00J 120.2(7) . . ?
C00Q C00I C00R 118.5(3) . . ?
C00Q C00I C6 115.4(8) . . ?
C00R C00I C00J 120.8(7) . . ?
C00R C00I C6 126.2(8) . . ?
C00I C00J H00J 105.7 . . ?
C00I C00J C00K 112.1(6) . . ?
C00I C00J C00V 113.0(11) . . ?
C00K C00J H00J 105.7 . . ?
C00V C00J H00J 105.7 . . ?
C00V C00J C00K 113.8(12) . . ?
C00F C00K C00J 118.3(8) . . ?
C00F C00K C00N 118.7(3) . . ?
C00F C00K C6 127.2(11) . . ?
C00N C00K C00J 123.0(8) . . ?
C00N C00K C6 114.1(11) . . ?
C00A C00L H00L 120.2 . . ?
C00A C00L C00P 119.6(3) . . ?
C00P C00L H00L 120.2 . . ?
C00C C00N C00K 121.5(3) . . ?
C00C C00N H00N 119.3 . . ?
C00K C00N H00N 119.3 . . ?
C00B C00O C00H 119.0(3) . . ?
C00B C00O H00O 120.5 . . ?
C00H C00O H00O 120.5 . . ?
C00B C00P C00L 117.7(3) . . ?
C00B C00P H00P 121.1 . . ?
C00L C00P H00P 121.1 . . ?
C00I C00Q H00Q 119.6 . . ?
C00I C00Q C00S 120.7(4) . . ?
C00S C00Q H00Q 119.6 . . ?
C00I C00R H00R 119.8 . . ?
C00U C00R C00I 120.4(3) . . ?
C00U C00R H00R 119.8 . . ?
C00Q C00S H00S 120.0 . . ?
C00T C00S C00Q 120.0(3) . . ?
C00T C00S H00S 120.0 . . ?
C00S C00T H00T 120.0 . . ?
C00S C00T C00U 120.0(3) . . ?
C00U C00T H00T 120.0 . . ?
C00R C00U H00U 119.9 . . ?
C00T C00U C00R 120.3(4) . . ?
C00T C00U H00U 119.9 . . ?
C00W C00V C00J 122.4(11) . . ?
C00Z C00V C00J 118.2(13) . . ?
C00Z C00V C00W 119.4(12) . . ?
C00V C00W H00W 120.2 . . ?
C00V C00W C00Y 119.6(15) . . ?
C00Y C00W H00W 120.2 . . ?
F004 C00X S002 111.4(3) . . ?
F004 C00X F00D 107.0(4) . . ?
F004 C00X F00M 108.0(5) . . ?
F00D C00X S002 110.2(4) . . ?
F00M C00X S002 111.7(3) . . ?
F00M C00X F00D 108.5(4) . . ?
C00W C00Y H00Y 119.9 . . ?
C011 C00Y C00W 120.2(16) . . ?
C011 C00Y H00Y 119.9 . . ?
C00V C00Z H00Z 119.9 . . ?
C00V C00Z C010 120.1(12) . . ?
C010 C00Z H00Z 119.9 . . ?
C00Z C010 H010 120.5 . . ?
C011 C010 C00Z 119.1(12) . . ?
C011 C010 H010 120.5 . . ?
C00Y C011 C010 121.6(12) . . ?
C00Y C011 H011 119.2 . . ?
C010 C011 H011 119.2 . . ?
C1 C0 H0 120.9 . . ?
C5 C0 H0 120.9 . . ?
C5 C0 C1 118.2(17) . . ?
C0 C1 H1 119.8 . . ?
C2 C1 C0 120.3(16) . . ?
C2 C1 H1 119.8 . . ?
C1 C2 H2 119.5 . . ?
C3 C2 C1 121.0(15) . . ?
C3 C2 H2 119.5 . . ?
C2 C3 H3 119.6 . . ?
C2 C3 C4 120.8(19) . . ?
C4 C3 H3 119.6 . . ?
C3 C4 H4 120.9 . . ?
C5 C4 C3 118.3(16) . . ?
C5 C4 H4 120.9 . . ?
C0 C5 C4 121.3(14) . . ?
C0 C5 C6 117.9(15) . . ?
C4 C5 C6 120.8(13) . . ?
C00I C6 C00K 110.8(9) . . ?
C00I C6 H6 109.1 . . ?
C00K C6 H6 109.1 . . ?
C5 C6 C00I 109.0(13) . . ?
C5 C6 C00K 109.8(14) . . ?
C5 C6 H6 109.1 . . ?

loop_
_geom_bond_atom_site_label_1
_geom_bond_atom_site_label_2
_geom_bond_distance
_geom_bond_site_symmetry_2
_geom_bond_publ_flag
I001 C009 2.096(3) . ?
I001 C00A 2.121(3) . ?
S002 O003 1.433(2) . ?
S002 O006 1.442(4) . ?
S002 O008 1.428(3) . ?
S002 C00X 1.803(5) . ?
F004 C00X 1.313(5) . ?
O005 N007 1.227(5) . ?
N007 C00B 1.474(4) . ?
N007 O00E 1.231(5) . ?
C009 C00C 1.384(5) . ?
C009 C00G 1.385(4) . ?
C00A C00H 1.391(4) . ?
C00A C00L 1.375(5) . ?
C00B C00O 1.379(5) . ?
C00B C00P 1.379(5) . ?
C00C H00C 0.9500 . ?
C00C C00N 1.387(5) . ?
F00D C00X 1.338(6) . ?
C00F H00F 0.9500 . ?
C00F C00G 1.387(5) . ?
C00F C00K 1.385(5) . ?
C00G H00G 0.9500 . ?
C00H H00H 0.9500 . ?
C00H C00O 1.390(5) . ?
C00I C00J 1.525(10) . ?
C00I C00Q 1.390(5) . ?
C00I C00R 1.391(5) . ?
C00I C6 1.537(12) . ?
C00J H00J 1.0000 . ?
C00J C00K 1.537(10) . ?
C00J C00V 1.526(13) . ?
C00K C00N 1.394(5) . ?
C00K C6 1.548(12) . ?
C00L H00L 0.9500 . ?
C00L C00P 1.385(5) . ?
F00M C00X 1.317(6) . ?
C00N H00N 0.9500 . ?
C00O H00O 0.9500 . ?
C00P H00P 0.9500 . ?
C00Q H00Q 0.9500 . ?
C00Q C00S 1.398(5) . ?
C00R H00R 0.9500 . ?
C00R C00U 1.387(5) . ?
C00S H00S 0.9500 . ?
C00S C00T 1.364(6) . ?
C00T H00T 0.9500 . ?
C00T C00U 1.386(6) . ?
C00U H00U 0.9500 . ?
C00V C00W 1.403(15) . ?
C00V C00Z 1.393(13) . ?
C00W H00W 0.9500 . ?
C00W C00Y 1.405(13) . ?
C00Y H00Y 0.9500 . ?
C00Y C011 1.36(2) . ?
C00Z H00Z 0.9500 . ?
C00Z C010 1.411(15) . ?
C010 H010 0.9500 . ?
C010 C011 1.38(2) . ?
C011 H011 0.9500 . ?
C0 H0 0.9500 . ?
C0 C1 1.410(17) . ?
C0 C5 1.391(14) . ?
C1 H1 0.9500 . ?
C1 C2 1.38(2) . ?
C2 H2 0.9500 . ?
C2 C3 1.36(2) . ?
C3 H3 0.9500 . ?
C3 C4 1.403(14) . ?
C4 H4 0.9500 . ?
C4 C5 1.402(15) . ?
C5 C6 1.532(14) . ?
C6 H6 1.0000 . ?

loop_
_geom_torsion_atom_site_label_1
_geom_torsion_atom_site_label_2
_geom_torsion_atom_site_label_3
_geom_torsion_atom_site_label_4
_geom_torsion
_geom_torsion_site_symmetry_1
_geom_torsion_site_symmetry_2
_geom_torsion_site_symmetry_3
_geom_torsion_site_symmetry_4
_geom_torsion_publ_flag
I001 C009 C00C C00N 176.9(2) . . . . ?
I001 C009 C00G C00F -178.5(2) . . . . ?
I001 C00A C00H C00O -176.6(2) . . . . ?
I001 C00A C00L C00P 177.3(3) . . . . ?
O003 S002 C00X F004 64.8(4) . . . . ?
O003 S002 C00X F00D -176.7(3) . . . . ?
O003 S002 C00X F00M -56.0(4) . . . . ?
O005 N007 C00B C00O -4.9(5) . . . . ?
O005 N007 C00B C00P 175.0(4) . . . . ?
O006 S002 C00X F004 -55.3(4) . . . . ?
O006 S002 C00X F00D 63.3(4) . . . . ?
O006 S002 C00X F00M -176.1(4) . . . . ?
N007 C00B C00O C00H 179.2(3) . . . . ?
N007 C00B C00P C00L -178.5(4) . . . . ?
O008 S002 C00X F004 -177.9(4) . . . . ?
O008 S002 C00X F00D -59.4(4) . . . . ?
O008 S002 C00X F00M 61.3(4) . . . . ?
C009 C00C C00N C00K 0.5(5) . . . . ?
C00A C00H C00O C00B -0.6(5) . . . . ?
C00A C00L C00P C00B -0.8(6) . . . . ?
C00C C009 C00G C00F -2.9(5) . . . . ?
O00E N007 C00B C00O 175.5(4) . . . . ?
O00E N007 C00B C00P -4.6(6) . . . . ?
C00F C00K C00N C00C -0.7(5) . . . . ?
C00F C00K C6 C00I -85.5(16) . . . . ?
C00F C00K C6 C5 35.0(14) . . . . ?
C00G C009 C00C C00N 1.3(5) . . . . ?
C00G C00F C00K C00J 178.3(5) . . . . ?
C00G C00F C00K C00N -1.0(5) . . . . ?
C00G C00F C00K C6 179.4(6) . . . . ?
C00H C00A C00L C00P -0.4(6) . . . . ?
C00I C00J C00K C00F -98.1(11) . . . . ?
C00I C00J C00K C00N 81.2(14) . . . . ?
C00I C00J C00V C00W 41(3) . . . . ?
C00I C00J C00V C00Z -140.9(17) . . . . ?
C00I C00Q C00S C00T 0.2(5) . . . . ?
C00I C00R C00U C00T 1.9(6) . . . . ?
C00J C00I C00Q C00S -170.7(8) . . . . ?
C00J C00I C00R C00U 169.6(8) . . . . ?
C00J C00K C00N C00C -180.0(5) . . . . ?
C00J C00V C00W C00Y 177(3) . . . . ?
C00J C00V C00Z C010 -176.8(17) . . . . ?
C00K C00F C00G C009 2.8(5) . . . . ?
C00K C00J C00V C00W -88(3) . . . . ?
C00K C00J C00V C00Z 90(2) . . . . ?
C00L C00A C00H C00O 1.2(5) . . . . ?
C00N C00K C6 C00I 94.9(17) . . . . ?
C00N C00K C6 C5 -144.6(11) . . . . ?
C00O C00B C00P C00L 1.4(6) . . . . ?
C00P C00B C00O C00H -0.6(5) . . . . ?
C00Q C00I C00J C00K -147.1(9) . . . . ?
C00Q C00I C00J C00V 82.8(14) . . . . ?
C00Q C00I C00R C00U -2.3(6) . . . . ?
C00Q C00I C6 C00K -156.2(12) . . . . ?
C00Q C00I C6 C5 82.9(14) . . . . ?
C00Q C00S C00T C00U -0.7(6) . . . . ?
C00R C00I C00J C00K 41.2(15) . . . . ?
C00R C00I C00J C00V -88.9(12) . . . . ?
C00R C00I C00Q C00S 1.2(5) . . . . ?
C00R C00I C6 C00K 23(2) . . . . ?
C00R C00I C6 C5 -97.7(15) . . . . ?
C00S C00T C00U C00R -0.4(6) . . . . ?
C00V C00J C00K C00F 31.6(12) . . . . ?
C00V C00J C00K C00N -149.1(9) . . . . ?
C00V C00W C00Y C011 -1(6) . . . . ?
C00V C00Z C010 C011 0(3) . . . . ?
C00W C00V C00Z C010 1(4) . . . . ?
C00W C00Y C011 C010 2(4) . . . . ?
C00Z C00V C00W C00Y 0(6) . . . . ?
C00Z C010 C011 C00Y -1(3) . . . . ?
C0 C1 C2 C3 -1(4) . . . . ?
C0 C5 C6 C00I -139(2) . . . . ?
C0 C5 C6 C00K 100(2) . . . . ?
C1 C0 C5 C4 -1(5) . . . . ?
C1 C0 C5 C6 180(2) . . . . ?
C1 C2 C3 C4 -2(5) . . . . ?
C2 C3 C4 C5 3(7) . . . . ?
C3 C4 C5 C0 -2(6) . . . . ?
C3 C4 C5 C6 177(3) . . . . ?
C4 C5 C6 C00I 42(4) . . . . ?
C4 C5 C6 C00K -79(4) . . . . ?
C5 C0 C1 C2 2(4) . . . . ?
C6 C00I C00Q C00S -179.3(11) . . . . ?
C6 C00I C00R C00U 178.3(12) . . . . ?
C6 C00K C00N C00C 179.0(6) . . . . ?

loop_
_smtbx_masks_void_nr
_smtbx_masks_void_average_x
_smtbx_masks_void_average_y
_smtbx_masks_void_average_z
_smtbx_masks_void_volume
_smtbx_masks_void_count_electrons
_smtbx_masks_void_content
1 0.250 0.250 -0.548 249.6 84.3 '2 C5H12'
2 0.750 0.750 -0.054 249.6 84.1 '2 C5H12'
